data_1557800
loop_
_publ_author_name
'Xue, Jinghua'
'Li, Hanxiang'
'Wu, Ping'
'Xu, Liangxiong'
'Yuan, Yunfei'
'Wei, Xiaoyi'

_publ_section_title
;
 Bioactive Polyhydroxanthones from Penicillium purpurogenum
;
_journal_name_full 'Journal of Natural Products'
_journal_paper_doi 10.1021/acs.jnatprod.9b01071
_journal_year 2020
_chemical_absolute_configuration ad
_chemical_formula_moiety 'C38 H34 O18, C H4 O'
_chemical_formula_sum 'C39 H38 O19'
_chemical_formula_weight 810.69
_space_group_IT_number 4
_space_group_name_Hall 'P 2yb'
_space_group_name_H-M_alt 'P 1 21 1'
_symmetry_cell_setting monoclinic
_symmetry_space_group_name_Hall 'P 2yb'
_symmetry_space_group_name_H-M 'P 1 21 1'
_atom_sites_solution_hydrogens geom
_atom_sites_solution_primary direct
_atom_sites_solution_secondary difmap
_audit_creation_method SHELXL-97
_cell_angle_alpha 90.00
_cell_angle_beta 102.8967(14)
_cell_angle_gamma 90.00
_cell_formula_units_Z 2
_cell_length_a 10.25093(13)
_cell_length_b 14.51735(19)
_cell_length_c 12.54280(19)
_cell_measurement_reflns_used 10730
_cell_measurement_temperature 150(2)
_cell_measurement_theta_max 66.7930
_cell_measurement_theta_min 3.0290
_cell_volume 1819.49(4)
_computing_cell_refinement
; 
CrysAlisPro, Agilent Technologies,
Version 1.171.36.28 (release 01-02-2013 CrysAlis171 .NET)
;
_computing_data_collection
; 
CrysAlisPro, Agilent Technologies,
Version 1.171.36.28 (release 01-02-2013 CrysAlis171 .NET)
;
_computing_data_reduction
; 
CrysAlisPro, Agilent Technologies,
Version 1.171.36.28 (release 01-02-2013 CrysAlis171 .NET)
;
_computing_molecular_graphics SHELXTL
_computing_publication_material SHELXTL
_computing_structure_refinement SHELXTL
_computing_structure_solution 'SHELXTL (Bruker, 2005)'
_diffrn_ambient_temperature 150(2)
_diffrn_detector_area_resol_mean 10.5058
_diffrn_measured_fraction_theta_full 0.992
_diffrn_measured_fraction_theta_max 0.992
_diffrn_measurement_device_type 'Xcalibur, Atlas, Gemini ultra'
_diffrn_measurement_method '\w scans'
_diffrn_radiation_monochromator mirror
_diffrn_radiation_source 'Enhance Ultra (Cu) X-ray Source'
_diffrn_radiation_type CuK\a
_diffrn_radiation_wavelength 1.54178
_diffrn_reflns_av_R_equivalents 0.0219
_diffrn_reflns_av_sigmaI/netI 0.0239
_diffrn_reflns_limit_h_max 12
_diffrn_reflns_limit_h_min -12
_diffrn_reflns_limit_k_max 17
_diffrn_reflns_limit_k_min -17
_diffrn_reflns_limit_l_max 14
_diffrn_reflns_limit_l_min -14
_diffrn_reflns_number 16354
_diffrn_reflns_theta_full 66.94
_diffrn_reflns_theta_max 66.94
_diffrn_reflns_theta_min 3.61
_exptl_absorpt_coefficient_mu 1.023
_exptl_absorpt_correction_T_max 0.8871
_exptl_absorpt_correction_T_min 0.6911
_exptl_absorpt_correction_type multi-scan
_exptl_absorpt_process_details
; 
CrysAlisPro, Agilent Technologies,
Version 1.171.36.28 (release 01-02-2013 CrysAlis171 .NET) 
;
_exptl_crystal_colour yellow
_exptl_crystal_density_diffrn 1.480
_exptl_crystal_density_method 'not measured'
_exptl_crystal_description block
_exptl_crystal_F_000 848
_exptl_crystal_size_max 0.39
_exptl_crystal_size_mid 0.36
_exptl_crystal_size_min 0.12
_refine_diff_density_max 0.680
_refine_diff_density_min -0.254
_refine_diff_density_rms 0.043
_refine_ls_abs_structure_details 'Flack H D (1983), Acta Cryst. A39, 876-881'
_refine_ls_abs_structure_Flack -0.04(11)
_refine_ls_extinction_method none
_refine_ls_goodness_of_fit_ref 1.064
_refine_ls_hydrogen_treatment mixed
_refine_ls_matrix_type full
_refine_ls_number_parameters 552
_refine_ls_number_reflns 6360
_refine_ls_number_restraints 1
_refine_ls_restrained_S_all 1.064
_refine_ls_R_factor_all 0.0355
_refine_ls_R_factor_gt 0.0333
_refine_ls_shift/su_max 0.002
_refine_ls_shift/su_mean 0.000
_refine_ls_structure_factor_coef Fsqd
_refine_ls_weighting_details 'calc w=1/[\s^2^(Fo^2^)+(0.0508P)^2^+0.3293P] where P=(Fo^2^+2Fc^2^)/3'
_refine_ls_weighting_scheme calc
_refine_ls_wR_factor_gt 0.0845
_refine_ls_wR_factor_ref 0.0870
_reflns_number_gt 6100
_reflns_number_total 6360
_reflns_threshold_expression >2sigma(I)
_cod_data_source_file np9b01071_si_004.cif
_cod_data_source_block 11271a
_cod_original_sg_symbol_H-M 'P 21'
_cod_database_code 1557800

loop_
_symmetry_equiv_pos_as_xyz
'x, y, z'
'-x, y+1/2, -z'

loop_
_atom_site_label
_atom_site_type_symbol
_atom_site_fract_x
_atom_site_fract_y
_atom_site_fract_z
_atom_site_U_iso_or_equiv
_atom_site_adp_type
_atom_site_occupancy
_atom_site_symmetry_multiplicity
_atom_site_calc_flag
_atom_site_refinement_flags
_atom_site_disorder_assembly
_atom_site_disorder_group
C1 C 0.86227(19) 1.00702(13) 0.80436(15) 0.0218(4) Uani 1 1 d . . .
C2 C 0.77207(19) 0.97006(14) 0.86180(16) 0.0217(4) Uani 1 1 d . . .
C3 C 0.80559(19) 0.98089(14) 0.97607(16) 0.0232(4) Uani 1 1 d . . .
H3 H 0.7467 0.9563 1.0175 0.028 Uiso 1 1 calc R . .
C4 C 0.9203(2) 1.02561(14) 1.03121(16) 0.0236(4) Uani 1 1 d . . .
H4 H 0.9380 1.0325 1.1084 0.028 Uiso 1 1 calc R . .
C5 C 1.34784(19) 1.14629(13) 1.05138(16) 0.0222(4) Uani 1 1 d . . .
H5 H 1.3523 1.1835 1.1192 0.027 Uiso 1 1 calc R . .
C6 C 1.4613(2) 1.17389(14) 0.99891(17) 0.0256(4) Uani 1 1 d . . .
C7 C 1.4393(2) 1.16838(14) 0.87945(16) 0.0257(4) Uani 1 1 d . . .
H7 H 1.5199 1.1560 0.8490 0.031 Uiso 1 1 calc R . .
C8 C 1.3110(2) 1.13151(13) 0.81716(15) 0.0234(4) Uani 1 1 d . . .
C9 C 1.08432(19) 1.07648(13) 0.80041(15) 0.0214(4) Uani 1 1 d . . .
C10 C 0.98172(19) 1.05127(13) 0.85821(16) 0.0219(4) Uani 1 1 d . . .
C11 C 1.00864(19) 1.06006(14) 0.97258(16) 0.0220(4) Uani 1 1 d . . .
C12 C 1.20605(19) 1.15479(14) 0.97617(15) 0.0225(4) Uani 1 1 d . . .
C13 C 1.20376(19) 1.11922(13) 0.86221(15) 0.0214(4) Uani 1 1 d . . .
C14 C 1.5999(2) 1.16249(17) 1.06791(18) 0.0316(5) Uani 1 1 d . . .
H14A H 1.6633 1.1969 1.0351 0.047 Uiso 1 1 calc R . .
H14B H 1.6240 1.0971 1.0721 0.047 Uiso 1 1 calc R . .
H14C H 1.6030 1.1861 1.1416 0.047 Uiso 1 1 calc R . .
C15 C 1.1521(2) 1.25232(15) 0.97272(17) 0.0291(5) Uani 1 1 d . . .
H15A H 1.0593 1.2533 0.9306 0.044 Uiso 1 1 calc R . .
H15B H 1.2067 1.2929 0.9380 0.044 Uiso 1 1 calc R . .
H15C H 1.1554 1.2737 1.0474 0.044 Uiso 1 1 calc R . .
C16 C 1.34505(19) 1.02257(15) 1.17605(16) 0.0264(4) Uani 1 1 d . . .
C17 C 1.3419(2) 0.91898(16) 1.18338(19) 0.0352(5) Uani 1 1 d . . .
H17A H 1.3130 0.8931 1.1088 0.042 Uiso 1 1 calc R . .
H17B H 1.4335 0.8962 1.2147 0.042 Uiso 1 1 calc R . .
C18 C 1.2512(5) 0.8860(2) 1.2511(5) 0.1077(19) Uani 1 1 d . . .
H18A H 1.1581 0.8973 1.2105 0.129 Uiso 1 1 calc R . .
H18B H 1.2665 0.9240 1.3183 0.129 Uiso 1 1 calc R . .
C19 C 1.2626(3) 0.7870(2) 1.2845(3) 0.0565(8) Uani 1 1 d . . .
C1' C 0.52983(19) 0.91856(13) 0.83541(16) 0.0215(4) Uani 1 1 d . . .
C2' C 0.65314(19) 0.91584(13) 0.80448(16) 0.0220(4) Uani 1 1 d . . .
C3' C 0.6613(2) 0.85728(15) 0.71793(17) 0.0263(4) Uani 1 1 d . . .
H3' H 0.7447 0.8529 0.6971 0.032 Uiso 1 1 calc R . .
C4' C 0.5557(2) 0.80532(14) 0.66066(18) 0.0273(4) Uani 1 1 d . . .
H4' H 0.5670 0.7660 0.6029 0.033 Uiso 1 1 calc R . .
C5' C 0.11832(18) 0.69206(13) 0.59946(16) 0.0229(4) Uani 1 1 d . . .
H5' H 0.1133 0.6796 0.5202 0.027 Uiso 1 1 calc R . .
C6' C -0.02069(19) 0.68863(14) 0.62297(16) 0.0256(4) Uani 1 1 d . . .
C7' C -0.03868(19) 0.73796(15) 0.72126(17) 0.0267(4) Uani 1 1 d . . .
H7' H -0.1043 0.7118 0.7613 0.032 Uiso 1 1 calc R . .
C8' C 0.0742(2) 0.79206(14) 0.78546(17) 0.0253(4) Uani 1 1 d . . .
C9' C 0.29326(19) 0.86345(13) 0.81317(16) 0.0224(4) Uani 1 1 d . . .
C10' C 0.41785(19) 0.86731(13) 0.77729(16) 0.0227(4) Uani 1 1 d . . .
C11' C 0.43322(19) 0.81172(13) 0.68920(16) 0.0233(4) Uani 1 1 d . . .
C12' C 0.19532(19) 0.78195(14) 0.63415(16) 0.0239(4) Uani 1 1 d . . .
C13' C 0.18534(19) 0.81134(13) 0.74732(16) 0.0215(4) Uani 1 1 d . . .
C14' C -0.1055(2) 0.60627(18) 0.58231(19) 0.0361(5) Uani 1 1 d . . .
H14D H -0.1187 0.6021 0.5026 0.054 Uiso 1 1 calc R . .
H14E H -0.1925 0.6124 0.6018 0.054 Uiso 1 1 calc R . .
H14F H -0.0607 0.5504 0.6160 0.054 Uiso 1 1 calc R . .
C15' C 0.1530(2) 0.85923(16) 0.55111(17) 0.0307(5) Uani 1 1 d . . .
H15D H 0.1629 0.8386 0.4790 0.046 Uiso 1 1 calc R . .
H15E H 0.2095 0.9134 0.5736 0.046 Uiso 1 1 calc R . .
H15F H 0.0592 0.8753 0.5475 0.046 Uiso 1 1 calc R . .
C16' C 0.2102(2) 0.53979(15) 0.61536(17) 0.0285(5) Uani 1 1 d . . .
C17' C 0.2995(2) 0.47403(17) 0.6903(2) 0.0359(5) Uani 1 1 d . . .
H17C H 0.2975 0.4886 0.7670 0.043 Uiso 1 1 calc R . .
H17D H 0.3927 0.4817 0.6819 0.043 Uiso 1 1 calc R . .
C18' C 0.2558(2) 0.37411(16) 0.6655(2) 0.0390(5) Uani 1 1 d . . .
H18C H 0.2507 0.3608 0.5873 0.047 Uiso 1 1 calc R . .
H18D H 0.3228 0.3321 0.7097 0.047 Uiso 1 1 calc R . .
C19' C 0.1222(2) 0.35765(16) 0.69134(18) 0.0349(5) Uani 1 1 d . . .
O20 O 1.3856(2) 0.75665(15) 1.3072(2) 0.0636(6) Uani 1 1 d . . .
H20 H 1.3907 0.7095 1.3466 0.095 Uiso 1 1 calc R . .
O21 O 1.1683(2) 0.74031(13) 1.29387(16) 0.0516(5) Uani 1 1 d . . .
O22 O 1.32861(18) 1.07448(11) 1.24669(12) 0.0388(4) Uani 1 1 d . . .
O23 O 1.37153(13) 1.05036(9) 1.08023(11) 0.0229(3) Uani 1 1 d . . .
O24 O 1.43521(15) 1.25669(10) 0.93332(12) 0.0308(3) Uani 1 1 d . . .
O25 O 1.31128(15) 1.10802(12) 0.71416(11) 0.0310(3) Uani 1 1 d . . .
H25 H 1.226(4) 1.081(3) 0.691(3) 0.073(11) Uiso 1 1 d . . .
O26 O 1.07263(14) 1.05689(11) 0.70038(11) 0.0278(3) Uani 1 1 d . . .
O27 O 0.83403(15) 0.99903(10) 0.69382(11) 0.0267(3) Uani 1 1 d . . .
H27A H 0.447(3) 0.965(2) 0.933(3) 0.055(9) Uiso 1 1 d . . .
H27 H 0.900(3) 1.020(3) 0.664(3) 0.066(10) Uiso 1 1 d . . .
O28 O 1.12421(13) 1.09805(10) 1.03137(10) 0.0253(3) Uani 1 1 d . . .
O20' O 0.07868(19) 0.27169(11) 0.67143(15) 0.0411(4) Uani 1 1 d . . .
H20A H -0.010(3) 0.2674(19) 0.690(2) 0.040(7) Uiso 1 1 d . . .
O21' O 0.05806(19) 0.41662(12) 0.72507(15) 0.0459(4) Uani 1 1 d . . .
O22' O 0.16258(18) 0.52422(12) 0.52051(12) 0.0419(4) Uani 1 1 d . . .
O23' O 0.19143(13) 0.61882(10) 0.66601(10) 0.0249(3) Uani 1 1 d . . .
O24' O -0.09152(14) 0.77515(11) 0.61264(12) 0.0331(3) Uani 1 1 d . . .
O25' O 0.05670(15) 0.82060(11) 0.88262(12) 0.0321(3) Uani 1 1 d . . .
H25A H 0.131(4) 0.855(3) 0.903(3) 0.087(12) Uiso 1 1 d . . .
O26' O 0.28123(14) 0.90003(10) 0.90197(11) 0.0271(3) Uani 1 1 d . . .
O27' O 0.51788(15) 0.97140(10) 0.92116(12) 0.0267(3) Uani 1 1 d . . .
O28' O 0.33256(13) 0.75787(10) 0.63216(11) 0.0266(3) Uani 1 1 d . . .
C29 C 0.5012(3) 0.5597(4) 0.4715(3) 0.0872(14) Uani 1 1 d . . .
H29A H 0.5888 0.5768 0.4585 0.131 Uiso 1 1 calc R . .
H29B H 0.4936 0.4925 0.4727 0.131 Uiso 1 1 calc R . .
H29C H 0.4918 0.5849 0.5419 0.131 Uiso 1 1 calc R . .
O30 O 0.4001(2) 0.59554(16) 0.3876(2) 0.0720(7) Uani 1 1 d . . .
H30 H 0.328(5) 0.559(3) 0.381(4) 0.108 Uiso 1 1 d . . .

loop_
_atom_site_aniso_label
_atom_site_aniso_U_11
_atom_site_aniso_U_22
_atom_site_aniso_U_33
_atom_site_aniso_U_23
_atom_site_aniso_U_13
_atom_site_aniso_U_12
C1 0.0204(9) 0.0238(10) 0.0214(10) -0.0001(8) 0.0050(8) 0.0021(8)
C2 0.0188(9) 0.0213(9) 0.0258(10) 0.0000(8) 0.0065(7) 0.0013(8)
C3 0.0212(10) 0.0258(10) 0.0248(10) 0.0039(8) 0.0099(8) 0.0014(8)
C4 0.0244(10) 0.0276(10) 0.0197(9) 0.0010(8) 0.0068(8) 0.0001(8)
C5 0.0245(10) 0.0195(9) 0.0227(10) -0.0020(8) 0.0057(8) -0.0011(8)
C6 0.0254(10) 0.0224(10) 0.0297(10) -0.0007(8) 0.0080(8) -0.0046(8)
C7 0.0249(10) 0.0271(10) 0.0269(10) -0.0007(9) 0.0092(8) -0.0023(9)
C8 0.0255(10) 0.0235(10) 0.0220(10) 0.0022(8) 0.0065(8) 0.0004(8)
C9 0.0213(10) 0.0228(10) 0.0207(10) 0.0021(7) 0.0056(8) 0.0029(7)
C10 0.0226(9) 0.0216(9) 0.0220(9) 0.0013(8) 0.0062(8) 0.0004(8)
C11 0.0177(9) 0.0237(9) 0.0244(10) -0.0014(8) 0.0045(8) 0.0009(8)
C12 0.0215(10) 0.0260(10) 0.0215(9) -0.0025(8) 0.0077(8) -0.0017(8)
C13 0.0232(9) 0.0208(9) 0.0210(9) 0.0019(8) 0.0065(8) 0.0014(8)
C14 0.0234(10) 0.0346(12) 0.0365(12) -0.0040(10) 0.0059(9) -0.0055(9)
C15 0.0285(11) 0.0297(11) 0.0310(11) -0.0020(9) 0.0106(9) 0.0037(9)
C16 0.0229(10) 0.0330(11) 0.0235(10) 0.0013(9) 0.0059(8) -0.0035(8)
C17 0.0434(13) 0.0319(12) 0.0322(12) 0.0002(10) 0.0124(10) -0.0041(10)
C18 0.112(3) 0.0400(18) 0.213(5) 0.044(2) 0.126(4) 0.0254(19)
C19 0.080(2) 0.0351(14) 0.0731(19) 0.0101(13) 0.0574(17) 0.0137(14)
C1' 0.0250(10) 0.0182(9) 0.0231(9) 0.0004(7) 0.0090(8) -0.0010(8)
C2' 0.0205(10) 0.0208(10) 0.0255(10) 0.0019(8) 0.0065(8) -0.0005(8)
C3' 0.0214(10) 0.0277(10) 0.0323(11) -0.0022(9) 0.0112(8) 0.0013(8)
C4' 0.0246(10) 0.0283(11) 0.0321(11) -0.0078(9) 0.0128(9) -0.0011(8)
C5' 0.0208(9) 0.0264(10) 0.0212(10) -0.0011(8) 0.0042(8) 0.0019(8)
C6' 0.0198(9) 0.0316(11) 0.0251(10) -0.0004(8) 0.0043(8) -0.0014(8)
C7' 0.0183(9) 0.0360(12) 0.0276(11) -0.0019(9) 0.0086(8) -0.0030(8)
C8' 0.0246(10) 0.0248(10) 0.0275(10) -0.0023(8) 0.0085(8) 0.0006(8)
C9' 0.0271(10) 0.0180(9) 0.0237(10) 0.0010(8) 0.0092(8) 0.0023(8)
C10' 0.0219(9) 0.0204(9) 0.0265(10) 0.0000(8) 0.0073(8) -0.0004(8)
C11' 0.0222(10) 0.0215(10) 0.0274(10) -0.0018(8) 0.0078(8) -0.0028(8)
C12' 0.0189(9) 0.0278(10) 0.0263(10) -0.0023(8) 0.0078(8) -0.0009(8)
C13' 0.0207(9) 0.0214(10) 0.0234(10) -0.0007(8) 0.0068(8) 0.0015(8)
C14' 0.0275(11) 0.0447(13) 0.0372(12) -0.0106(11) 0.0093(9) -0.0096(10)
C15' 0.0345(11) 0.0319(11) 0.0259(11) 0.0017(9) 0.0075(9) -0.0042(9)
C16' 0.0283(11) 0.0282(11) 0.0315(11) -0.0030(9) 0.0116(9) -0.0023(9)
C17' 0.0318(12) 0.0342(12) 0.0391(12) 0.0014(10) 0.0025(9) 0.0009(10)
C18' 0.0388(13) 0.0305(12) 0.0462(14) 0.0037(10) 0.0063(11) 0.0065(10)
C19' 0.0454(13) 0.0283(11) 0.0276(11) 0.0033(9) 0.0010(10) 0.0022(10)
O20 0.0688(13) 0.0427(11) 0.0934(17) 0.0171(11) 0.0481(12) 0.0028(10)
O21 0.0619(12) 0.0336(9) 0.0685(12) 0.0034(9) 0.0341(10) 0.0029(9)
O22 0.0547(10) 0.0382(9) 0.0273(8) -0.0058(7) 0.0174(7) -0.0070(7)
O23 0.0236(7) 0.0223(7) 0.0236(7) -0.0003(5) 0.0072(5) -0.0010(6)
O24 0.0334(8) 0.0217(7) 0.0385(8) 0.0020(6) 0.0111(7) -0.0040(6)
O25 0.0272(8) 0.0453(9) 0.0226(7) -0.0018(7) 0.0098(6) -0.0026(7)
O26 0.0257(7) 0.0384(8) 0.0200(7) -0.0022(6) 0.0068(6) -0.0047(6)
O27 0.0257(7) 0.0355(8) 0.0190(7) -0.0007(6) 0.0050(6) -0.0050(6)
O28 0.0215(7) 0.0347(8) 0.0199(7) -0.0012(6) 0.0054(5) -0.0067(6)
O20' 0.0443(10) 0.0288(9) 0.0483(10) 0.0039(7) 0.0064(8) 0.0013(7)
O21' 0.0543(11) 0.0364(9) 0.0532(11) -0.0076(8) 0.0253(9) -0.0057(8)
O22' 0.0612(11) 0.0387(9) 0.0243(8) -0.0047(7) 0.0059(7) 0.0080(8)
O23' 0.0245(7) 0.0265(7) 0.0226(7) -0.0016(6) 0.0028(5) -0.0018(6)
O24' 0.0251(7) 0.0410(9) 0.0326(8) 0.0005(7) 0.0052(6) 0.0065(7)
O25' 0.0287(8) 0.0414(9) 0.0308(8) -0.0111(7) 0.0167(7) -0.0076(7)
O26' 0.0285(8) 0.0281(8) 0.0280(8) -0.0090(6) 0.0130(6) -0.0032(6)
O27' 0.0229(8) 0.0286(8) 0.0315(8) -0.0092(6) 0.0121(6) -0.0046(6)
O28' 0.0187(7) 0.0316(8) 0.0311(7) -0.0105(6) 0.0093(6) -0.0044(6)
C29 0.0441(17) 0.167(4) 0.0466(18) 0.010(2) 0.0030(14) -0.033(2)
O30 0.0436(11) 0.0507(13) 0.1082(18) 0.0213(12) -0.0118(12) -0.0113(10)

loop_
_atom_type_symbol
_atom_type_description
_atom_type_scat_dispersion_real
_atom_type_scat_dispersion_imag
_atom_type_scat_source
C C 0.0181 0.0091 'International Tables Vol C Tables 4.2.6.8 and 6.1.1.4'
H H 0.0000 0.0000 'International Tables Vol C Tables 4.2.6.8 and 6.1.1.4'
O O 0.0492 0.0322 'International Tables Vol C Tables 4.2.6.8 and 6.1.1.4'

loop_
_geom_angle_atom_site_label_1
_geom_angle_atom_site_label_2
_geom_angle_atom_site_label_3
_geom_angle
_geom_angle_site_symmetry_1
_geom_angle_site_symmetry_3
_geom_angle_publ_flag
O27 C1 C2 118.59(17) . . ?
O27 C1 C10 119.45(17) . . ?
C2 C1 C10 121.96(17) . . ?
C1 C2 C3 116.27(17) . . ?
C1 C2 C2' 121.07(17) . . ?
C3 C2 C2' 122.48(17) . . ?
C4 C3 C2 123.25(18) . . ?
C4 C3 H3 118.4 . . ?
C2 C3 H3 118.4 . . ?
C11 C4 C3 119.21(17) . . ?
C11 C4 H4 120.4 . . ?
C3 C4 H4 120.4 . . ?
O23 C5 C6 105.16(15) . . ?
O23 C5 C12 108.12(15) . . ?
C6 C5 C12 114.93(16) . . ?
O23 C5 H5 109.5 . . ?
C6 C5 H5 109.5 . . ?
C12 C5 H5 109.5 . . ?
O24 C6 C7 59.87(13) . . ?
O24 C6 C14 116.81(17) . . ?
C7 C6 C14 119.57(17) . . ?
O24 C6 C5 113.88(16) . . ?
C7 C6 C5 118.18(17) . . ?
C14 C6 C5 116.19(18) . . ?
O24 C7 C6 59.41(12) . . ?
O24 C7 C8 116.87(17) . . ?
C6 C7 C8 118.50(17) . . ?
O24 C7 H7 116.6 . . ?
C6 C7 H7 116.6 . . ?
C8 C7 H7 116.6 . . ?
O25 C8 C13 123.10(18) . . ?
O25 C8 C7 114.29(17) . . ?
C13 C8 C7 122.57(17) . . ?
O26 C9 C13 120.86(17) . . ?
O26 C9 C10 121.31(17) . . ?
C13 C9 C10 117.71(16) . . ?
C11 C10 C1 118.75(17) . . ?
C11 C10 C9 119.22(17) . . ?
C1 C10 C9 121.52(17) . . ?
O28 C11 C4 116.86(16) . . ?
O28 C11 C10 122.52(17) . . ?
C4 C11 C10 120.54(17) . . ?
O28 C12 C13 111.50(16) . . ?
O28 C12 C15 107.23(15) . . ?
C13 C12 C15 111.24(16) . . ?
O28 C12 C5 103.12(15) . . ?
C13 C12 C5 111.21(15) . . ?
C15 C12 C5 112.20(17) . . ?
C8 C13 C9 120.34(17) . . ?
C8 C13 C12 120.35(17) . . ?
C9 C13 C12 119.24(16) . . ?
C6 C14 H14A 109.5 . . ?
C6 C14 H14B 109.5 . . ?
H14A C14 H14B 109.5 . . ?
C6 C14 H14C 109.5 . . ?
H14A C14 H14C 109.5 . . ?
H14B C14 H14C 109.5 . . ?
C12 C15 H15A 109.5 . . ?
C12 C15 H15B 109.5 . . ?
H15A C15 H15B 109.5 . . ?
C12 C15 H15C 109.5 . . ?
H15A C15 H15C 109.5 . . ?
H15B C15 H15C 109.5 . . ?
O22 C16 O23 123.8(2) . . ?
O22 C16 C17 124.9(2) . . ?
O23 C16 C17 111.30(18) . . ?
C18 C17 C16 112.6(2) . . ?
C18 C17 H17A 109.1 . . ?
C16 C17 H17A 109.1 . . ?
C18 C17 H17B 109.1 . . ?
C16 C17 H17B 109.1 . . ?
H17A C17 H17B 107.8 . . ?
C17 C18 C19 117.0(3) . . ?
C17 C18 H18A 108.0 . . ?
C19 C18 H18A 108.0 . . ?
C17 C18 H18B 108.0 . . ?
C19 C18 H18B 108.0 . . ?
H18A C18 H18B 107.3 . . ?
O21 C19 O20 123.0(3) . . ?
O21 C19 C18 123.6(3) . . ?
O20 C19 C18 113.4(3) . . ?
O27' C1' C2' 118.97(17) . . ?
O27' C1' C10' 119.92(17) . . ?
C2' C1' C10' 121.11(17) . . ?
C3' C2' C1' 116.52(18) . . ?
C3' C2' C2 120.72(17) . . ?
C1' C2' C2 122.74(18) . . ?
C4' C3' C2' 124.07(18) . . ?
C4' C3' H3' 118.0 . . ?
C2' C3' H3' 118.0 . . ?
C3' C4' C11' 118.68(19) . . ?
C3' C4' H4' 120.7 . . ?
C11' C4' H4' 120.7 . . ?
O23' C5' C6' 104.51(15) . . ?
O23' C5' C12' 106.99(15) . . ?
C6' C5' C12' 114.68(16) . . ?
O23' C5' H5' 110.1 . . ?
C6' C5' H5' 110.1 . . ?
C12' C5' H5' 110.1 . . ?
O24' C6' C7' 59.80(13) . . ?
O24' C6' C14' 114.96(17) . . ?
C7' C6' C14' 120.07(18) . . ?
O24' C6' C5' 115.43(17) . . ?
C7' C6' C5' 116.41(17) . . ?
C14' C6' C5' 117.26(18) . . ?
O24' C7' C6' 59.06(13) . . ?
O24' C7' C8' 113.30(17) . . ?
C6' C7' C8' 119.02(17) . . ?
O24' C7' H7' 117.4 . . ?
C6' C7' H7' 117.4 . . ?
C8' C7' H7' 117.4 . . ?
O25' C8' C13' 123.39(19) . . ?
O25' C8' C7' 114.41(17) . . ?
C13' C8' C7' 122.20(18) . . ?
O26' C9' C13' 120.84(17) . . ?
O26' C9' C10' 121.61(18) . . ?
C13' C9' C10' 117.44(17) . . ?
C11' C10' C1' 118.90(17) . . ?
C11' C10' C9' 118.95(18) . . ?
C1' C10' C9' 121.84(17) . . ?
O28' C11' C4' 116.75(17) . . ?
O28' C11' C10' 122.51(16) . . ?
C4' C11' C10' 120.64(18) . . ?
O28' C12' C13' 110.68(16) . . ?
O28' C12' C15' 107.08(16) . . ?
C13' C12' C15' 111.45(17) . . ?
O28' C12' C5' 103.21(15) . . ?
C13' C12' C5' 111.62(16) . . ?
C15' C12' C5' 112.39(16) . . ?
C8' C13' C9' 120.24(18) . . ?
C8' C13' C12' 120.75(18) . . ?
C9' C13' C12' 118.97(16) . . ?
C6' C14' H14D 109.5 . . ?
C6' C14' H14E 109.5 . . ?
H14D C14' H14E 109.5 . . ?
C6' C14' H14F 109.5 . . ?
H14D C14' H14F 109.5 . . ?
H14E C14' H14F 109.5 . . ?
C12' C15' H15D 109.5 . . ?
C12' C15' H15E 109.5 . . ?
H15D C15' H15E 109.5 . . ?
C12' C15' H15F 109.5 . . ?
H15D C15' H15F 109.5 . . ?
H15E C15' H15F 109.5 . . ?
O22' C16' O23' 123.9(2) . . ?
O22' C16' C17' 123.8(2) . . ?
O23' C16' C17' 112.25(18) . . ?
C16' C17' C18' 111.49(19) . . ?
C16' C17' H17C 109.3 . . ?
C18' C17' H17C 109.3 . . ?
C16' C17' H17D 109.3 . . ?
C18' C17' H17D 109.3 . . ?
H17C C17' H17D 108.0 . . ?
C19' C18' C17' 110.4(2) . . ?
C19' C18' H18C 109.6 . . ?
C17' C18' H18C 109.6 . . ?
C19' C18' H18D 109.6 . . ?
C17' C18' H18D 109.6 . . ?
H18C C18' H18D 108.1 . . ?
O21' C19' O20' 122.9(2) . . ?
O21' C19' C18' 123.9(2) . . ?
O20' C19' C18' 113.2(2) . . ?
C19 O20 H20 109.5 . . ?
C16 O23 C5 117.02(15) . . ?
C6 O24 C7 60.73(13) . . ?
C8 O25 H25 102(2) . . ?
C1 O27 H27 113(2) . . ?
C11 O28 C12 119.64(14) . . ?
C19' O20' H20A 107.6(16) . . ?
C16' O23' C5' 117.55(15) . . ?
C6' O24' C7' 61.14(13) . . ?
C8' O25' H25A 99(3) . . ?
C1' O27' H27A 110(2) . . ?
C11' O28' C12' 118.34(15) . . ?
O30 C29 H29A 109.5 . . ?
O30 C29 H29B 109.5 . . ?
H29A C29 H29B 109.5 . . ?
O30 C29 H29C 109.5 . . ?
H29A C29 H29C 109.5 . . ?
H29B C29 H29C 109.5 . . ?
C29 O30 H30 108(3) . . ?

loop_
_geom_bond_atom_site_label_1
_geom_bond_atom_site_label_2
_geom_bond_distance
_geom_bond_site_symmetry_2
_geom_bond_publ_flag
C1 O27 1.357(2) . ?
C1 C2 1.400(3) . ?
C1 C10 1.414(3) . ?
C2 C3 1.406(3) . ?
C2 C2' 1.494(3) . ?
C3 C4 1.386(3) . ?
C3 H3 0.9500 . ?
C4 C11 1.381(3) . ?
C4 H4 0.9500 . ?
C5 O23 1.446(2) . ?
C5 C6 1.513(3) . ?
C5 C12 1.551(3) . ?
C5 H5 1.0000 . ?
C6 O24 1.447(3) . ?
C6 C7 1.467(3) . ?
C6 C14 1.499(3) . ?
C7 O24 1.454(2) . ?
C7 C8 1.472(3) . ?
C7 H7 1.0000 . ?
C8 O25 1.337(2) . ?
C8 C13 1.355(3) . ?
C9 O26 1.266(2) . ?
C9 C13 1.436(3) . ?
C9 C10 1.451(3) . ?
C10 C11 1.405(3) . ?
C11 O28 1.364(2) . ?
C12 O28 1.456(2) . ?
C12 C13 1.515(3) . ?
C12 C15 1.517(3) . ?
C14 H14A 0.9800 . ?
C14 H14B 0.9800 . ?
C14 H14C 0.9800 . ?
C15 H15A 0.9800 . ?
C15 H15B 0.9800 . ?
C15 H15C 0.9800 . ?
C16 O22 1.203(3) . ?
C16 O23 1.351(2) . ?
C16 C17 1.507(3) . ?
C17 C18 1.472(4) . ?
C17 H17A 0.9900 . ?
C17 H17B 0.9900 . ?
C18 C19 1.494(4) . ?
C18 H18A 0.9900 . ?
C18 H18B 0.9900 . ?
C19 O21 1.208(4) . ?
C19 O20 1.306(4) . ?
C1' O27' 1.349(2) . ?
C1' C2' 1.403(3) . ?
C1' C10' 1.425(3) . ?
C2' C3' 1.396(3) . ?
C3' C4' 1.382(3) . ?
C3' H3' 0.9500 . ?
C4' C11' 1.383(3) . ?
C4' H4' 0.9500 . ?
C5' O23' 1.452(2) . ?
C5' C6' 1.519(3) . ?
C5' C12' 1.537(3) . ?
C5' H5' 1.0000 . ?
C6' O24' 1.442(3) . ?
C6' C7' 1.472(3) . ?
C6' C14' 1.499(3) . ?
C7' O24' 1.453(3) . ?
C7' C8' 1.479(3) . ?
C7' H7' 1.0000 . ?
C8' O25' 1.337(2) . ?
C8' C13' 1.360(3) . ?
C9' O26' 1.265(2) . ?
C9' C13' 1.439(3) . ?
C9' C10' 1.447(3) . ?
C10' C11' 1.405(3) . ?
C11' O28' 1.363(2) . ?
C12' O28' 1.455(2) . ?
C12' C13' 1.507(3) . ?
C12' C15' 1.527(3) . ?
C14' H14D 0.9800 . ?
C14' H14E 0.9800 . ?
C14' H14F 0.9800 . ?
C15' H15D 0.9800 . ?
C15' H15E 0.9800 . ?
C15' H15F 0.9800 . ?
C16' O22' 1.202(3) . ?
C16' O23' 1.346(3) . ?
C16' C17' 1.500(3) . ?
C17' C18' 1.529(3) . ?
C17' H17C 0.9900 . ?
C17' H17D 0.9900 . ?
C18' C19' 1.495(4) . ?
C18' H18C 0.9900 . ?
C18' H18D 0.9900 . ?
C19' O21' 1.212(3) . ?
C19' O20' 1.330(3) . ?
O20 H20 0.8400 . ?
O25 H25 0.94(4) . ?
O27 H27 0.89(4) . ?
O20' H20A 0.99(3) . ?
O25' H25A 0.89(4) . ?
O27' H27A 0.78(3) . ?
C29 O30 1.401(4) . ?
C29 H29A 0.9800 . ?
C29 H29B 0.9800 . ?
C29 H29C 0.9800 . ?
O30 H30 0.90(5) . ?

loop_
_geom_hbond_atom_site_label_D
_geom_hbond_atom_site_label_H
_geom_hbond_atom_site_label_A
_geom_hbond_distance_DH
_geom_hbond_distance_HA
_geom_hbond_distance_DA
_geom_hbond_angle_DHA
_geom_hbond_site_symmetry_A
O20 H20 O30 0.84 1.73 2.539(3) 161.4 1_656
O25 H25 O26 0.94(4) 1.64(4) 2.525(2) 155(3) .
O27 H27 O26 0.89(4) 1.81(3) 2.570(2) 142(3) .
O30 H30 O27 0.90(5) 1.92(5) 2.770(3) 157(4) 2_646
O20' H20A O21 0.99(3) 1.73(3) 2.702(3) 169(2) 2_647
O25' H25A O26' 0.89(4) 1.68(4) 2.537(2) 160(4) .
O27' H27A O26' 0.78(3) 1.90(3) 2.599(2) 148(3) .

loop_
_geom_torsion_atom_site_label_1
_geom_torsion_atom_site_label_2
_geom_torsion_atom_site_label_3
_geom_torsion_atom_site_label_4
_geom_torsion
_geom_torsion_site_symmetry_1
_geom_torsion_site_symmetry_2
_geom_torsion_site_symmetry_3
_geom_torsion_site_symmetry_4
_geom_torsion_publ_flag
O27 C1 C2 C3 -179.49(18) . . . . ?
C10 C1 C2 C3 1.1(3) . . . . ?
O27 C1 C2 C2' 5.2(3) . . . . ?
C10 C1 C2 C2' -174.14(18) . . . . ?
C1 C2 C3 C4 0.3(3) . . . . ?
C2' C2 C3 C4 175.50(19) . . . . ?
C2 C3 C4 C11 -1.4(3) . . . . ?
O23 C5 C6 O24 161.26(15) . . . . ?
C12 C5 C6 O24 42.5(2) . . . . ?
O23 C5 C6 C7 93.9(2) . . . . ?
C12 C5 C6 C7 -24.8(3) . . . . ?
O23 C5 C6 C14 -58.6(2) . . . . ?
C12 C5 C6 C14 -177.39(18) . . . . ?
C14 C6 C7 O24 -105.7(2) . . . . ?
C5 C6 C7 O24 102.71(19) . . . . ?
O24 C6 C7 C8 -106.0(2) . . . . ?
C14 C6 C7 C8 148.3(2) . . . . ?
C5 C6 C7 C8 -3.3(3) . . . . ?
O24 C7 C8 O25 127.46(18) . . . . ?
C6 C7 C8 O25 -164.51(18) . . . . ?
O24 C7 C8 C13 -55.0(3) . . . . ?
C6 C7 C8 C13 13.0(3) . . . . ?
O27 C1 C10 C11 179.16(17) . . . . ?
C2 C1 C10 C11 -1.5(3) . . . . ?
O27 C1 C10 C9 -9.1(3) . . . . ?
C2 C1 C10 C9 170.22(18) . . . . ?
O26 C9 C10 C11 169.19(18) . . . . ?
C13 C9 C10 C11 -6.9(3) . . . . ?
O26 C9 C10 C1 -2.5(3) . . . . ?
C13 C9 C10 C1 -178.55(18) . . . . ?
C3 C4 C11 O28 -175.80(18) . . . . ?
C3 C4 C11 C10 1.0(3) . . . . ?
C1 C10 C11 O28 176.98(18) . . . . ?
C9 C10 C11 O28 5.1(3) . . . . ?
C1 C10 C11 C4 0.4(3) . . . . ?
C9 C10 C11 C4 -171.53(18) . . . . ?
O23 C5 C12 O28 45.22(18) . . . . ?
C6 C5 C12 O28 162.32(16) . . . . ?
O23 C5 C12 C13 -74.40(19) . . . . ?
C6 C5 C12 C13 42.7(2) . . . . ?
O23 C5 C12 C15 160.28(15) . . . . ?
C6 C5 C12 C15 -82.6(2) . . . . ?
O25 C8 C13 C9 2.1(3) . . . . ?
C7 C8 C13 C9 -175.20(18) . . . . ?
O25 C8 C13 C12 -174.75(18) . . . . ?
C7 C8 C13 C12 7.9(3) . . . . ?
O26 C9 C13 C8 -6.2(3) . . . . ?
C10 C9 C13 C8 169.92(17) . . . . ?
O26 C9 C13 C12 170.74(17) . . . . ?
C10 C9 C13 C12 -13.2(3) . . . . ?
O28 C12 C13 C8 -149.86(17) . . . . ?
C15 C12 C13 C8 90.5(2) . . . . ?
C5 C12 C13 C8 -35.4(2) . . . . ?
O28 C12 C13 C9 33.2(2) . . . . ?
C15 C12 C13 C9 -86.4(2) . . . . ?
C5 C12 C13 C9 147.72(18) . . . . ?
O22 C16 C17 C18 30.8(4) . . . . ?
O23 C16 C17 C18 -150.5(3) . . . . ?
C16 C17 C18 C19 -166.8(4) . . . . ?
C17 C18 C19 O21 -145.2(4) . . . . ?
C17 C18 C19 O20 37.5(6) . . . . ?
O27' C1' C2' C3' 177.58(18) . . . . ?
C10' C1' C2' C3' -3.0(3) . . . . ?
O27' C1' C2' C2 -0.8(3) . . . . ?
C10' C1' C2' C2 178.69(18) . . . . ?
C1 C2 C2' C3' 36.5(3) . . . . ?
C3 C2 C2' C3' -138.5(2) . . . . ?
C1 C2 C2' C1' -145.2(2) . . . . ?
C3 C2 C2' C1' 39.8(3) . . . . ?
C1' C2' C3' C4' 1.9(3) . . . . ?
C2 C2' C3' C4' -179.7(2) . . . . ?
C2' C3' C4' C11' 0.7(3) . . . . ?
O23' C5' C6' O24' 151.24(15) . . . . ?
C12' C5' C6' O24' 34.4(2) . . . . ?
O23' C5' C6' C7' 83.9(2) . . . . ?
C12' C5' C6' C7' -32.9(2) . . . . ?
O23' C5' C6' C14' -68.4(2) . . . . ?
C12' C5' C6' C14' 174.82(18) . . . . ?
C14' C6' C7' O24' -103.1(2) . . . . ?
C5' C6' C7' O24' 105.40(19) . . . . ?
O24' C6' C7' C8' -101.2(2) . . . . ?
C14' C6' C7' C8' 155.6(2) . . . . ?
C5' C6' C7' C8' 4.2(3) . . . . ?
O24' C7' C8' O25' 124.89(19) . . . . ?
C6' C7' C8' O25' -168.76(18) . . . . ?
O24' C7' C8' C13' -54.5(3) . . . . ?
C6' C7' C8' C13' 11.8(3) . . . . ?
O27' C1' C10' C11' -179.11(18) . . . . ?
C2' C1' C10' C11' 1.4(3) . . . . ?
O27' C1' C10' C9' -5.6(3) . . . . ?
C2' C1' C10' C9' 174.99(18) . . . . ?
O26' C9' C10' C11' 168.45(18) . . . . ?
C13' C9' C10' C11' -7.8(3) . . . . ?
O26' C9' C10' C1' -5.1(3) . . . . ?
C13' C9' C10' C1' 178.70(18) . . . . ?
C3' C4' C11' O28' -178.66(18) . . . . ?
C3' C4' C11' C10' -2.3(3) . . . . ?
C1' C10' C11' O28' 177.41(18) . . . . ?
C9' C10' C11' O28' 3.7(3) . . . . ?
C1' C10' C11' C4' 1.3(3) . . . . ?
C9' C10' C11' C4' -172.43(19) . . . . ?
O23' C5' C12' O28' 49.10(18) . . . . ?
C6' C5' C12' O28' 164.49(15) . . . . ?
O23' C5' C12' C13' -69.81(19) . . . . ?
C6' C5' C12' C13' 45.6(2) . . . . ?
O23' C5' C12' C15' 164.12(16) . . . . ?
C6' C5' C12' C15' -80.5(2) . . . . ?
O25' C8' C13' C9' 1.2(3) . . . . ?
C7' C8' C13' C9' -179.36(18) . . . . ?
O25' C8' C13' C12' -176.30(19) . . . . ?
C7' C8' C13' C12' 3.1(3) . . . . ?
O26' C9' C13' C8' -7.3(3) . . . . ?
C10' C9' C13' C8' 168.96(18) . . . . ?
O26' C9' C13' C12' 170.31(18) . . . . ?
C10' C9' C13' C12' -13.4(3) . . . . ?
O28' C12' C13' C8' -145.84(18) . . . . ?
C15' C12' C13' C8' 95.1(2) . . . . ?
C5' C12' C13' C8' -31.5(3) . . . . ?
O28' C12' C13' C9' 36.6(2) . . . . ?
C15' C12' C13' C9' -82.5(2) . . . . ?
C5' C12' C13' C9' 150.94(17) . . . . ?
O22' C16' C17' C18' -36.8(3) . . . . ?
O23' C16' C17' C18' 144.3(2) . . . . ?
C16' C17' C18' C19' -66.3(3) . . . . ?
C17' C18' C19' O21' 1.3(3) . . . . ?
C17' C18' C19' O20' 179.99(19) . . . . ?
O22 C16 O23 C5 -14.9(3) . . . . ?
C17 C16 O23 C5 166.36(17) . . . . ?
C6 C5 O23 C16 141.59(16) . . . . ?
C12 C5 O23 C16 -95.17(18) . . . . ?
C14 C6 O24 C7 110.2(2) . . . . ?
C5 C6 O24 C7 -109.89(19) . . . . ?
C8 C7 O24 C6 108.78(19) . . . . ?
C4 C11 O28 C12 -165.32(17) . . . . ?
C10 C11 O28 C12 18.0(3) . . . . ?
C13 C12 O28 C11 -35.6(2) . . . . ?
C15 C12 O28 C11 86.4(2) . . . . ?
C5 C12 O28 C11 -155.00(16) . . . . ?
O22' C16' O23' C5' -5.2(3) . . . . ?
C17' C16' O23' C5' 173.67(17) . . . . ?
C6' C5' O23' C16' 102.57(18) . . . . ?
C12' C5' O23' C16' -135.41(17) . . . . ?
C14' C6' O24' C7' 111.6(2) . . . . ?
C5' C6' O24' C7' -107.05(19) . . . . ?
C8' C7' O24' C6' 110.96(19) . . . . ?
C4' C11' O28' C12' -161.11(18) . . . . ?
C10' C11' O28' C12' 22.6(3) . . . . ?
C13' C12' O28' C11' -41.0(2) . . . . ?
C15' C12' O28' C11' 80.7(2) . . . . ?
C5' C12' O28' C11' -160.52(16) . . . . ?
